data_7248253
loop_
_publ_author_name
'R\"o\b-Ohlenroth, Richard'
'Knippen, Katharina'
'Kraft, Maryana'
'Volkmer, Dirk'

_publ_section_title
;
 Enantioselective enrichment of chiral 1-phenylethanol in the
 camphor-based chiral metal--organic framework CFA-22
;
_journal_issue 15
_journal_name_full CrystEngComm
_journal_page_first 2051
_journal_page_last 2055
_journal_paper_doi 10.1039/D4CE00181H
_journal_volume 26
_journal_year 2024
_chemical_absolute_configuration rmad
_chemical_formula_sum 'C63 H78 Cl Cu N6 O7'
_chemical_formula_weight 1130.30
_space_group_crystal_system cubic
_space_group_IT_number 198
_space_group_name_Hall 'P 2ac 2ab 3'
_space_group_name_H-M_alt 'P 21 3'
_atom_sites_solution_hydrogens geom
_audit_creation_method SHELXL-2018/3
_audit_update_record
;
2023-07-18 deposited with the CCDC.	2024-03-01 downloaded from the CCDC.
;
_cell_angle_alpha 90
_cell_angle_beta 90
_cell_angle_gamma 90
_cell_formula_units_Z 4
_cell_length_a 18.2489(2)
_cell_length_b 18.2489(2)
_cell_length_c 18.2489(2)
_cell_measurement_reflns_used 9833
_cell_measurement_temperature 150(2)
_cell_measurement_theta_max 30.666
_cell_measurement_theta_min 2.4955
_cell_volume 6077.29(12)
_computing_cell_refinement 'SAINT V8.40A'
_computing_data_collection 'Bruker APEX3'
_computing_data_reduction 'SAINT V8.40A'
_computing_structure_refinement 'SHELXL-2018/3 (Sheldrick, 2018)'
_computing_structure_solution 'SHELXT 2014/5 (Sheldrick, 2014)'
_diffrn_ambient_temperature 150(2)
_diffrn_measured_fraction_theta_full 0.998
_diffrn_measured_fraction_theta_max 0.998
_diffrn_measurement_device_type 'Bruker D8 Venture APEX 3'
_diffrn_radiation_type MoK\a
_diffrn_radiation_wavelength 0.71073
_diffrn_reflns_av_R_equivalents 0.0426
_diffrn_reflns_av_unetI/netI 0.0165
_diffrn_reflns_Laue_measured_fraction_full 0.998
_diffrn_reflns_Laue_measured_fraction_max 0.998
_diffrn_reflns_limit_h_max 23
_diffrn_reflns_limit_h_min -23
_diffrn_reflns_limit_k_max 23
_diffrn_reflns_limit_k_min -23
_diffrn_reflns_limit_l_max 23
_diffrn_reflns_limit_l_min -23
_diffrn_reflns_number 73245
_diffrn_reflns_point_group_measured_fraction_full 0.998
_diffrn_reflns_point_group_measured_fraction_max 0.999
_diffrn_reflns_theta_full 25.242
_diffrn_reflns_theta_max 27.493
_diffrn_reflns_theta_min 2.232
_diffrn_source 'fine-focus sealed tube'
_exptl_absorpt_coefficient_mu 0.459
_exptl_absorpt_correction_T_max 0.7418
_exptl_absorpt_correction_T_min 0.7082
_exptl_absorpt_correction_type multi-scan
_exptl_absorpt_process_details SADABS-2016/2
_exptl_crystal_colour colourless
_exptl_crystal_density_diffrn 1.235
_exptl_crystal_description polyhedron
_exptl_crystal_F_000 2400
_exptl_crystal_size_max 0.08
_exptl_crystal_size_mid 0.08
_exptl_crystal_size_min 0.08
_refine_diff_density_max 1.092
_refine_diff_density_min -1.081
_refine_diff_density_rms 0.107
_refine_ls_abs_structure_details
;
 Flack x determined using 1911 quotients [(I+)-(I-)]/[(I+)+(I-)]
 (Parsons, Flack and Wagner, Acta Cryst. B69 (2013) 249-259).
;
_refine_ls_abs_structure_Flack 0.018(5)
_refine_ls_extinction_method none
_refine_ls_goodness_of_fit_ref 1.075
_refine_ls_hydrogen_treatment constr
_refine_ls_matrix_type full
_refine_ls_number_parameters 209
_refine_ls_number_reflns 4660
_refine_ls_number_restraints 6
_refine_ls_restrained_S_all 1.076
_refine_ls_R_factor_all 0.0805
_refine_ls_R_factor_gt 0.0775
_refine_ls_shift/su_max 0.007
_refine_ls_shift/su_mean 0.000
_refine_ls_structure_factor_coef Fsqd
_refine_ls_weighting_details 'w=1/[\s^2^(Fo^2^)+(0.1300P)^2^+10.6900P] where P=(Fo^2^+2Fc^2^)/3'
_refine_ls_weighting_scheme calc
_refine_ls_wR_factor_gt 0.2099
_refine_ls_wR_factor_ref 0.2135
_reflns_Friedel_coverage 0.832
_reflns_Friedel_fraction_full 0.999
_reflns_Friedel_fraction_max 0.999
_reflns_number_gt 4445
_reflns_number_total 4660
_reflns_threshold_expression 'I > 2\s(I)'
_cod_data_source_file d4ce00181h2.cif
_cod_data_source_block mo_KSPhEth_0m_a
_cod_depositor_comments 'Adding full bibliography for 7248247--7248255.cif.'
_cod_original_cell_volume 6077.3(2)
_cod_database_code 7248253
_shelx_shelxl_version_number 2018/3
_shelx_space_group_comment
;
The symmetry employed for this shelxl refinement is uniquely defined
by the following loop, which should always be used as a source of
symmetry information in preference to the above space-group names.
They are only intended as comments.
;

loop_
_space_group_symop_operation_xyz
'x, y, z'
'-x+1/2, -y, z+1/2'
'-x, y+1/2, -z+1/2'
'x+1/2, -y+1/2, -z'
'z, x, y'
'z+1/2, -x+1/2, -y'
'-z+1/2, -x, y+1/2'
'-z, x+1/2, -y+1/2'
'y, z, x'
'-y, z+1/2, -x+1/2'
'y+1/2, -z+1/2, -x'
'-y+1/2, -z, x+1/2'

loop_
_atom_site_label
_atom_site_type_symbol
_atom_site_fract_x
_atom_site_fract_y
_atom_site_fract_z
_atom_site_U_iso_or_equiv
_atom_site_adp_type
_atom_site_occupancy
_atom_site_site_symmetry_order
_atom_site_calc_flag
_atom_site_refinement_flags_posn
_atom_site_refinement_flags_adp
_atom_site_refinement_flags_occupancy
_atom_site_disorder_assembly
_atom_site_disorder_group
C11P C 0.6216(11) 0.2849(9) 0.1788(11) 0.108(8) Uiso 0.547(12) 1 d G . P A 1
H11P H 0.596728 0.252228 0.210784 0.129 Uiso 0.547(12) 1 calc R U P A 1
C12P C 0.5914(8) 0.3529(9) 0.1627(9) 0.071(5) Uiso 0.547(12) 1 d G . P A 1
C13P C 0.6279(12) 0.4007(9) 0.1159(11) 0.113(9) Uiso 0.547(12) 1 d G . P A 1
H13P H 0.607237 0.447198 0.104942 0.135 Uiso 0.547(12) 1 calc R U P A 1
C14P C 0.6945(12) 0.3804(14) 0.0851(13) 0.148(14) Uiso 0.547(12) 1 d G . P A 1
H14P H 0.719392 0.412984 0.053051 0.177 Uiso 0.547(12) 1 calc R U P A 1
C15P C 0.7247(10) 0.3123(16) 0.1011(15) 0.179(19) Uiso 0.547(12) 1 d G . P A 1
H15P H 0.770216 0.298392 0.080026 0.215 Uiso 0.547(12) 1 calc R U P A 1
C16P C 0.6883(12) 0.2645(11) 0.1479(15) 0.133(12) Uiso 0.547(12) 1 d G . P A 1
H16P H 0.708885 0.218013 0.158892 0.159 Uiso 0.547(12) 1 calc R U P A 1
C17P C 0.5206(13) 0.3837(14) 0.1982(13) 0.082(6) Uiso 0.547(12) 1 d . . P A 1
H17P H 0.533206 0.431873 0.221035 0.099 Uiso 0.547(12) 1 calc R U P A 1
C18P C 0.4667(12) 0.3985(10) 0.1369(10) 0.058(4) Uiso 0.547(12) 1 d . . P A 1
H18A H 0.485003 0.438723 0.106328 0.087 Uiso 0.547(12) 1 calc R U P A 1
H18B H 0.419151 0.412157 0.157788 0.087 Uiso 0.547(12) 1 calc R U P A 1
H18C H 0.461099 0.354351 0.106904 0.087 Uiso 0.547(12) 1 calc R U P A 1
C1PH C 0.5358(9) 0.3492(8) 0.1400(7) 0.044(4) Uiso 0.453(12) 1 d G . P A 2
C2PH C 0.5588(9) 0.3128(8) 0.0771(8) 0.067(5) Uiso 0.453(12) 1 d G . P A 2
H2PH H 0.590160 0.271495 0.081041 0.080 Uiso 0.453(12) 1 calc R U P A 2
C3PH C 0.5358(13) 0.3369(12) 0.0086(7) 0.085(8) Uiso 0.453(12) 1 d G . P A 2
H3PH H 0.551506 0.311992 -0.034319 0.102 Uiso 0.453(12) 1 calc R U P A 2
C4PH C 0.4898(17) 0.3974(15) 0.0029(11) 0.27(5) Uiso 0.453(12) 1 d G . P A 2
H4PH H 0.474142 0.413800 -0.043921 0.328 Uiso 0.453(12) 1 calc R U P A 2
C5PH C 0.4668(16) 0.4338(14) 0.0657(15) 0.20(2) Uiso 0.453(12) 1 d G . P A 2
H5PH H 0.435434 0.475111 0.061836 0.237 Uiso 0.453(12) 1 calc R U P A 2
C6PH C 0.4898(13) 0.4097(11) 0.1343(12) 0.14(2) Uiso 0.453(12) 1 d G . P A 2
H6PH H 0.474088 0.434615 0.177196 0.168 Uiso 0.453(12) 1 calc R U P A 2
C7PH C 0.5571(15) 0.3053(14) 0.2071(13) 0.073(6) Uiso 0.453(12) 1 d . . P A 2
H7PH H 0.544423 0.253235 0.195746 0.087 Uiso 0.453(12) 1 calc R U P A 2
C8PH C 0.6337(11) 0.3049(12) 0.2303(12) 0.058(5) Uiso 0.453(12) 1 d . . P A 2
H8PA H 0.659535 0.264672 0.205847 0.088 Uiso 0.453(12) 1 calc R U P A 2
H8PB H 0.636232 0.298094 0.283502 0.088 Uiso 0.453(12) 1 calc R U P A 2
H8PC H 0.656636 0.351596 0.217082 0.088 Uiso 0.453(12) 1 calc R U P A 2
Cu1 Cu 0.44145(3) 0.44145(3) 0.44145(3) 0.0186(3) Uani 1 3 d S T P . .
Cl1 Cl 0.32189(13) 0.32189(13) 0.32189(13) 0.0755(12) Uani 1 3 d S T P . .
O1 O 0.3614(4) 0.3614(4) 0.3614(4) 0.124(7) Uani 1 3 d S T P . .
O2 O 0.3433(9) 0.3213(8) 0.2479(5) 0.151(6) Uani 1 1 d . U . . .
N1 N 0.5095(3) 0.3599(2) 0.4652(2) 0.0239(9) Uani 1 1 d . . . . .
N2 N 0.5298(3) 0.3059(3) 0.4169(3) 0.0284(10) Uani 1 1 d . . . . .
H2 H 0.514284 0.303666 0.371289 0.034 Uiso 1 1 calc R U . . .
C1 C 0.5770(3) 0.2558(3) 0.4474(3) 0.0308(12) Uani 1 1 d . . . . .
C2 C 0.6035(3) 0.1913(3) 0.4070(3) 0.0327(13) Uani 1 1 d . . . . .
C3 C 0.5667(4) 0.1652(3) 0.3451(3) 0.0355(13) Uani 1 1 d . . . . .
H3 H 0.523967 0.189422 0.327985 0.043 Uiso 1 1 calc R U . . .
O3 O 0.5057(6) 0.3287(7) 0.2612(5) 0.109(4) Uani 1 1 d . . . . .
H3A H 0.464390 0.309234 0.255143 0.131 Uiso 1 1 calc R U . A 1
C4 C 0.5452(3) 0.3427(3) 0.5267(3) 0.0239(10) Uani 1 1 d . . . . .
C5 C 0.5881(3) 0.2790(3) 0.5186(3) 0.0305(12) Uani 1 1 d . . . . .
C6 C 0.6180(4) 0.2624(4) 0.5935(4) 0.0407(16) Uani 1 1 d . . . . .
H6 H 0.662092 0.229971 0.595341 0.049 Uiso 1 1 calc R U . . .
C7 C 0.6286(4) 0.3429(3) 0.6230(3) 0.0338(13) Uani 1 1 d . . . . .
C8 C 0.5480(4) 0.3670(3) 0.6054(3) 0.0308(12) Uani 1 1 d . . . . .
C9 C 0.5262(4) 0.4453(4) 0.6218(3) 0.0389(14) Uani 1 1 d . . . . .
H9A H 0.554545 0.478698 0.590673 0.058 Uiso 1 1 calc R U . . .
H9B H 0.536140 0.456236 0.673421 0.058 Uiso 1 1 calc R U . . .
H9C H 0.473819 0.451792 0.611883 0.058 Uiso 1 1 calc R U . . .
C10 C 0.6871(4) 0.3860(4) 0.5824(4) 0.0449(16) Uani 1 1 d . . . . .
H10A H 0.679686 0.380778 0.529491 0.067 Uiso 1 1 calc R U . . .
H10B H 0.735617 0.367173 0.595650 0.067 Uiso 1 1 calc R U . . .
H10C H 0.683703 0.437849 0.595952 0.067 Uiso 1 1 calc R U . . .
C11 C 0.6468(5) 0.3462(4) 0.7052(4) 0.051(2) Uani 1 1 d . . . . .
H11A H 0.693854 0.321869 0.714109 0.076 Uiso 1 1 calc R U . . .
H11B H 0.608237 0.321288 0.733079 0.076 Uiso 1 1 calc R U . . .
H11C H 0.649910 0.397464 0.720791 0.076 Uiso 1 1 calc R U . . .
C12 C 0.5509(6) 0.2370(4) 0.6391(4) 0.056(2) Uani 1 1 d . . . . .
H12A H 0.566120 0.218979 0.687983 0.068 Uiso 1 1 calc R U . . .
H12B H 0.523452 0.197882 0.613512 0.068 Uiso 1 1 calc R U . . .
C13 C 0.5041(5) 0.3081(4) 0.6458(4) 0.0483(18) Uani 1 1 d . . . . .
H13A H 0.455405 0.301327 0.622863 0.058 Uiso 1 1 calc R U . . .
H13B H 0.497137 0.321757 0.697874 0.058 Uiso 1 1 calc R U . . .

loop_
_atom_site_aniso_label
_atom_site_aniso_U_11
_atom_site_aniso_U_22
_atom_site_aniso_U_33
_atom_site_aniso_U_23
_atom_site_aniso_U_13
_atom_site_aniso_U_12
Cu1 0.0186(3) 0.0186(3) 0.0186(3) 0.0019(2) 0.0019(2) 0.0019(2)
Cl1 0.0755(12) 0.0755(12) 0.0755(12) -0.0188(11) -0.0188(11) -0.0188(11)
O1 0.124(7) 0.124(7) 0.124(7) -0.051(5) -0.051(5) -0.051(5)
O2 0.247(16) 0.155(11) 0.052(5) -0.014(6) -0.034(7) 0.060(11)
N1 0.030(2) 0.022(2) 0.0195(19) -0.0041(16) -0.0033(17) 0.0097(17)
N2 0.030(2) 0.029(2) 0.027(2) -0.0122(18) -0.0106(18) 0.0147(19)
C1 0.037(3) 0.029(3) 0.026(3) -0.012(2) -0.013(2) 0.016(2)
C2 0.034(3) 0.031(3) 0.033(3) -0.017(2) -0.014(2) 0.019(2)
C3 0.037(3) 0.034(3) 0.035(3) -0.017(2) -0.013(3) 0.017(3)
O3 0.098(6) 0.170(11) 0.060(5) -0.001(6) 0.025(5) 0.028(7)
C4 0.028(3) 0.023(2) 0.020(2) -0.0038(18) -0.0048(19) 0.0092(19)
C5 0.033(3) 0.028(3) 0.030(3) -0.009(2) -0.014(2) 0.014(2)
C6 0.063(4) 0.028(3) 0.031(3) -0.004(2) -0.018(3) 0.015(3)
C7 0.049(4) 0.030(3) 0.023(3) -0.005(2) -0.015(2) 0.014(3)
C8 0.043(3) 0.031(3) 0.019(2) -0.0022(19) 0.000(2) 0.012(2)
C9 0.056(4) 0.038(3) 0.024(2) -0.009(2) -0.005(2) 0.022(3)
C10 0.041(3) 0.048(4) 0.045(4) -0.007(3) -0.015(3) 0.006(3)
C11 0.080(6) 0.041(4) 0.032(3) -0.007(3) -0.024(3) 0.017(4)
C12 0.093(7) 0.034(3) 0.042(4) 0.011(3) -0.009(4) 0.001(4)
C13 0.060(5) 0.047(4) 0.037(3) 0.011(3) 0.008(3) -0.002(4)

loop_
_atom_type_symbol
_atom_type_description
_atom_type_scat_dispersion_real
_atom_type_scat_dispersion_imag
_atom_type_scat_source
C C 0.0033 0.0016 'International Tables Vol C Tables 4.2.6.8 and 6.1.1.4'
H H 0.0000 0.0000 'International Tables Vol C Tables 4.2.6.8 and 6.1.1.4'
Cl Cl 0.1484 0.1585 'International Tables Vol C Tables 4.2.6.8 and 6.1.1.4'
Cu Cu 0.3201 1.2651 'International Tables Vol C Tables 4.2.6.8 and 6.1.1.4'
N N 0.0061 0.0033 'International Tables Vol C Tables 4.2.6.8 and 6.1.1.4'
O O 0.0106 0.0060 'International Tables Vol C Tables 4.2.6.8 and 6.1.1.4'

loop_
_geom_angle_atom_site_label_1
_geom_angle_atom_site_label_2
_geom_angle_atom_site_label_3
_geom_angle
_geom_angle_site_symmetry_1
_geom_angle_site_symmetry_3
_geom_angle_publ_flag
C12P C11P C16P 120.0 . . ?
C12P C11P H11P 120.0 . . ?
C16P C11P H11P 120.0 . . ?
C13P C12P C11P 120.0 . . ?
C13P C12P C17P 115.4(15) . . ?
C11P C12P C17P 124.5(15) . . ?
C14P C13P C12P 120.0 . . ?
C14P C13P H13P 120.0 . . ?
C12P C13P H13P 120.0 . . ?
C13P C14P C15P 120.0 . . ?
C13P C14P H14P 120.0 . . ?
C15P C14P H14P 120.0 . . ?
C16P C15P C14P 120.0 . . ?
C16P C15P H15P 120.0 . . ?
C14P C15P H15P 120.0 . . ?
C15P C16P C11P 120.0 . . ?
C15P C16P H16P 120.0 . . ?
C11P C16P H16P 120.0 . . ?
C18P C17P O3 123.4(19) . . ?
C18P C17P C12P 107.4(17) . . ?
O3 C17P C12P 102.8(16) . . ?
C18P C17P H17P 107.5 . . ?
O3 C17P H17P 107.5 . . ?
C12P C17P H17P 107.5 . . ?
C17P C18P H18A 109.5 . . ?
C17P C18P H18B 109.5 . . ?
H18A C18P H18B 109.5 . . ?
C17P C18P H18C 109.5 . . ?
H18A C18P H18C 109.5 . . ?
H18B C18P H18C 109.5 . . ?
C2PH C1PH C6PH 120.0 . . ?
C2PH C1PH C7PH 109.7(14) . . ?
C6PH C1PH C7PH 129.5(14) . . ?
C1PH C2PH C3PH 120.0 . . ?
C1PH C2PH H2PH 120.0 . . ?
C3PH C2PH H2PH 120.0 . . ?
C4PH C3PH C2PH 120.0 . . ?
C4PH C3PH H3PH 120.0 . . ?
C2PH C3PH H3PH 120.0 . . ?
C3PH C4PH C5PH 120.0 . . ?
C3PH C4PH H4PH 120.0 . . ?
C5PH C4PH H4PH 120.0 . . ?
C6PH C5PH C4PH 120.0 . . ?
C6PH C5PH H5PH 120.0 . . ?
C4PH C5PH H5PH 120.0 . . ?
C5PH C6PH C1PH 120.0 . . ?
C5PH C6PH H6PH 120.0 . . ?
C1PH C6PH H6PH 120.0 . . ?
O3 C7PH C8PH 115.5(19) . . ?
O3 C7PH C1PH 103.5(18) . . ?
C8PH C7PH C1PH 119(2) . . ?
O3 C7PH H7PH 106.0 . . ?
C8PH C7PH H7PH 106.0 . . ?
C1PH C7PH H7PH 106.0 . . ?
C7PH C8PH H8PA 109.5 . . ?
C7PH C8PH H8PB 109.5 . . ?
H8PA C8PH H8PB 109.5 . . ?
C7PH C8PH H8PC 109.5 . . ?
H8PA C8PH H8PC 109.5 . . ?
H8PB C8PH H8PC 109.5 . . ?
N1 Cu1 N1 119.70(3) . 9 ?
N1 Cu1 N1 119.71(3) . 5 ?
N1 Cu1 N1 119.71(3) 9 5 ?
O1 Cl1 O2 113.5(7) . . ?
O1 Cl1 O2 113.5(7) . 9 ?
O2 Cl1 O2 105.2(8) . 9 ?
O1 Cl1 O2 113.5(7) . 5 ?
O2 Cl1 O2 105.2(8) . 5 ?
O2 Cl1 O2 105.2(8) 9 5 ?
C4 N1 N2 103.9(4) . . ?
C4 N1 Cu1 131.6(4) . . ?
N2 N1 Cu1 124.5(3) . . ?
N1 N2 C1 112.7(4) . . ?
N1 N2 H2 123.7 . . ?
C1 N2 H2 123.7 . . ?
N2 C1 C5 105.6(5) . . ?
N2 C1 C2 122.3(5) . . ?
C5 C1 C2 132.0(5) . . ?
C3 C2 C3 120.2(6) 11_556 . ?
C3 C2 C1 118.3(5) 11_556 . ?
C3 C2 C1 121.4(5) . . ?
C2 C3 C2 119.8(6) 8_645 . ?
C2 C3 H3 120.1 8_645 . ?
C2 C3 H3 120.1 . . ?
C17P O3 H3A 109.5 . . ?
N1 C4 C5 112.1(5) . . ?
N1 C4 C8 138.7(5) . . ?
C5 C4 C8 108.9(4) . . ?
C1 C5 C4 105.6(5) . . ?
C1 C5 C6 148.0(5) . . ?
C4 C5 C6 105.8(5) . . ?
C5 C6 C12 105.2(6) . . ?
C5 C6 C7 99.7(5) . . ?
C12 C6 C7 101.1(6) . . ?
C5 C6 H6 116.2 . . ?
C12 C6 H6 116.2 . . ?
C7 C6 H6 116.2 . . ?
C10 C7 C11 107.7(6) . . ?
C10 C7 C8 114.4(5) . . ?
C11 C7 C8 113.1(6) . . ?
C10 C7 C6 113.8(6) . . ?
C11 C7 C6 113.3(5) . . ?
C8 C7 C6 94.3(5) . . ?
C4 C8 C9 117.3(5) . . ?
C4 C8 C13 103.6(5) . . ?
C9 C8 C13 115.4(6) . . ?
C4 C8 C7 98.4(4) . . ?
C9 C8 C7 118.1(5) . . ?
C13 C8 C7 101.3(5) . . ?
C8 C9 H9A 109.5 . . ?
C8 C9 H9B 109.5 . . ?
H9A C9 H9B 109.5 . . ?
C8 C9 H9C 109.5 . . ?
H9A C9 H9C 109.5 . . ?
H9B C9 H9C 109.5 . . ?
C7 C10 H10A 109.5 . . ?
C7 C10 H10B 109.5 . . ?
H10A C10 H10B 109.5 . . ?
C7 C10 H10C 109.5 . . ?
H10A C10 H10C 109.5 . . ?
H10B C10 H10C 109.5 . . ?
C7 C11 H11A 109.5 . . ?
C7 C11 H11B 109.5 . . ?
H11A C11 H11B 109.5 . . ?
C7 C11 H11C 109.5 . . ?
H11A C11 H11C 109.5 . . ?
H11B C11 H11C 109.5 . . ?
C6 C12 C13 103.1(6) . . ?
C6 C12 H12A 111.2 . . ?
C13 C12 H12A 111.2 . . ?
C6 C12 H12B 111.2 . . ?
C13 C12 H12B 111.2 . . ?
H12A C12 H12B 109.1 . . ?
C8 C13 C12 105.0(6) . . ?
C8 C13 H13A 110.7 . . ?
C12 C13 H13A 110.7 . . ?
C8 C13 H13B 110.7 . . ?
C12 C13 H13B 110.7 . . ?
H13A C13 H13B 108.8 . . ?

loop_
_geom_bond_atom_site_label_1
_geom_bond_atom_site_label_2
_geom_bond_distance
_geom_bond_site_symmetry_2
_geom_bond_publ_flag
C11P C12P 1.3900 . ?
C11P C16P 1.3900 . ?
C11P H11P 0.9500 . ?
C12P C13P 1.3900 . ?
C12P C17P 1.55(3) . ?
C13P C14P 1.3900 . ?
C13P H13P 0.9500 . ?
C14P C15P 1.3900 . ?
C14P H14P 0.9500 . ?
C15P C16P 1.3900 . ?
C15P H15P 0.9500 . ?
C16P H16P 0.9500 . ?
C17P C18P 1.51(3) . ?
C17P O3 1.55(3) . ?
C17P H17P 1.0000 . ?
C18P H18A 0.9800 . ?
C18P H18B 0.9800 . ?
C18P H18C 0.9800 . ?
C1PH C2PH 1.3900 . ?
C1PH C6PH 1.3900 . ?
C1PH C7PH 1.52(3) . ?
C2PH C3PH 1.3900 . ?
C2PH H2PH 0.9500 . ?
C3PH C4PH 1.3900 . ?
C3PH H3PH 0.9500 . ?
C4PH C5PH 1.3900 . ?
C4PH H4PH 0.9500 . ?
C5PH C6PH 1.3900 . ?
C5PH H5PH 0.9500 . ?
C6PH H6PH 0.9500 . ?
C7PH O3 1.43(3) . ?
C7PH C8PH 1.46(3) . ?
C7PH H7PH 1.0000 . ?
C8PH H8PA 0.9800 . ?
C8PH H8PB 0.9800 . ?
C8PH H8PC 0.9800 . ?
Cu1 N1 1.987(4) . ?
Cu1 N1 1.987(4) 9 ?
Cu1 N1 1.987(4) 5 ?
Cl1 O1 1.249(13) . ?
Cl1 O2 1.405(11) . ?
Cl1 O2 1.405(11) 9 ?
Cl1 O2 1.405(11) 5 ?
N1 C4 1.335(7) . ?
N1 N2 1.373(6) . ?
N2 C1 1.375(7) . ?
N2 H2 0.8800 . ?
C1 C5 1.381(8) . ?
C1 C2 1.470(7) . ?
C2 C3 1.394(7) 11_556 ?
C2 C3 1.397(7) . ?
C3 H3 0.9500 . ?
O3 H3A 0.8400 . ?
C4 C5 1.410(7) . ?
C4 C8 1.503(7) . ?
C5 C6 1.502(8) . ?
C6 C12 1.551(13) . ?
C6 C7 1.576(9) . ?
C6 H6 1.0000 . ?
C7 C10 1.519(11) . ?
C7 C11 1.538(8) . ?
C7 C8 1.569(9) . ?
C8 C9 1.514(8) . ?
C8 C13 1.530(10) . ?
C9 H9A 0.9800 . ?
C9 H9B 0.9800 . ?
C9 H9C 0.9800 . ?
C10 H10A 0.9800 . ?
C10 H10B 0.9800 . ?
C10 H10C 0.9800 . ?
C11 H11A 0.9800 . ?
C11 H11B 0.9800 . ?
C11 H11C 0.9800 . ?
C12 C13 1.558(12) . ?
C12 H12A 0.9900 . ?
C12 H12B 0.9900 . ?
C13 H13A 0.9900 . ?
C13 H13B 0.9900 . ?
